data_2014455
loop_
_publ_author_name
'Moreno, Yanko'
'Vega, Andr\'es'
'Spodine, Evgenia'
'Ushak, Esvetlana'
'Baggio, Ricardo'

_publ_section_title
;
 Comparative study of two chemically isostructural polymers:
 [Cu~2~(VO~2~)(HPO~4~)~2~(NO~3~)(bpy)~2~]&#x00B7;2H~2~O/H~3~PO~4~ (bpy
 is 2,2'-bipyridine)
;
_journal_issue 10
_journal_name_full 'Acta Crystallographica Section C'
_journal_page_first m484
_journal_page_last m488
_journal_paper_doi 10.1107/S0108270104019687
_journal_volume 60
_journal_year 2004
_chemical_formula_iupac '[Cu2 V (H P O4)2 (N O3) O2 (C10 H8 N2)2] , 2H2 O'
_chemical_formula_moiety 'C20 H18 Cu2 N5 O13 P2 V , 2H2 O'
_chemical_formula_sum 'C20 H22 Cu2 N5 O15 P2 V'
_chemical_formula_weight 812.39
_chemical_name_systematic
;
Poly[bis(2,2'-bipyridyl)bis(\m~3~-hydrogen
phosphato)nitrato-di-\m~2~oxo-dicopper(II)vanadium dihydrate]
;
_space_group_IT_number 2
_symmetry_cell_setting triclinic
_symmetry_space_group_name_Hall '-P 1'
_symmetry_space_group_name_H-M 'P -1'
_atom_sites_solution_hydrogens geom
_atom_sites_solution_primary direct
_atom_sites_solution_secondary difmap
_audit_creation_method SHELXL97
_cell_angle_alpha 107.090(2)
_cell_angle_beta 110.399(2)
_cell_angle_gamma 93.876(2)
_cell_formula_units_Z 2
_cell_length_a 10.5927(13)
_cell_length_b 12.0359(15)
_cell_length_c 12.1655(15)
_cell_measurement_reflns_used 2933
_cell_measurement_temperature 293(2)
_cell_measurement_theta_max 54.19
_cell_measurement_theta_min 4.97
_cell_volume 1364.3(3)
_computing_cell_refinement SMART
_computing_data_collection 'SMART (Bruker, 2001)'
_computing_data_reduction 'SAINT (Bruker, 2000)'
_computing_molecular_graphics 'SHELXTL/PC (Sheldrick, 1994)'
_computing_publication_material SHELXTL/PC
_computing_structure_refinement 'SHELXL97 (Sheldrick, 1997)'
_computing_structure_solution 'SHELXS97 (Sheldrick, 1997)'
_diffrn_ambient_temperature 293(2)
_diffrn_measured_fraction_theta_full 0.976
_diffrn_measured_fraction_theta_max 0.976
_diffrn_measurement_device_type 'Bruker SMART CCD area-detector'
_diffrn_measurement_method '\f and \w'
_diffrn_radiation_monochromator graphite
_diffrn_radiation_source 'fine-focus sealed tube'
_diffrn_radiation_type MoK\a
_diffrn_radiation_wavelength 0.71073
_diffrn_reflns_av_R_equivalents 0.0468
_diffrn_reflns_av_sigmaI/netI 0.0993
_diffrn_reflns_limit_h_max 12
_diffrn_reflns_limit_h_min -9
_diffrn_reflns_limit_k_max 12
_diffrn_reflns_limit_k_min -14
_diffrn_reflns_limit_l_max 13
_diffrn_reflns_limit_l_min -14
_diffrn_reflns_number 5669
_diffrn_reflns_theta_full 25.00
_diffrn_reflns_theta_max 25.00
_diffrn_reflns_theta_min 1.80
_diffrn_standards_number 0
_exptl_absorpt_coefficient_mu 2.083
_exptl_absorpt_correction_T_max 0.72
_exptl_absorpt_correction_T_min 0.57
_exptl_absorpt_correction_type multi-scan
_exptl_absorpt_process_details '(SADABS; Sheldrick, 1996)'
_exptl_crystal_colour green
_exptl_crystal_density_diffrn 1.978
_exptl_crystal_density_meas ?
_exptl_crystal_density_method 'not measured'
_exptl_crystal_description prism
_exptl_crystal_F_000 816
_exptl_crystal_size_max 0.28
_exptl_crystal_size_mid 0.24
_exptl_crystal_size_min 0.16
_refine_diff_density_max 0.528
_refine_diff_density_min -0.449
_refine_ls_extinction_method none
_refine_ls_goodness_of_fit_ref 0.829
_refine_ls_hydrogen_treatment mixed
_refine_ls_matrix_type full
_refine_ls_number_parameters 424
_refine_ls_number_reflns 4697
_refine_ls_number_restraints 8
_refine_ls_restrained_S_all 0.829
_refine_ls_R_factor_all 0.0697
_refine_ls_R_factor_gt 0.0429
_refine_ls_shift/su_max 0.012
_refine_ls_shift/su_mean 0.001
_refine_ls_structure_factor_coef Fsqd
_refine_ls_weighting_details 'calc w = 1/[\s^2^(Fo^2^)+(0.0234P)^2^] where P=(Fo^2^+2Fc^2^)/3'
_refine_ls_weighting_scheme calc
_refine_ls_wR_factor_gt 0.0782
_refine_ls_wR_factor_ref 0.0854
_reflns_number_gt 3098
_reflns_number_total 4697
_reflns_threshold_expression I>2\s(I)
_cod_data_source_file fa1078.cif
_cod_data_source_block I
_cod_depositor_comments
;
The following automatic conversions were performed:

'_exptl_crystal_density_meas' value 'not measured' was changed to '?'
- the value is perceived as not measured.

Automatic conversion script
Id: cif_fix_values 3008 2015-01-20 13:52:24Z robertas 
;
_cod_original_sg_symbol_H-M P-1
_cod_database_code 2014455
_cod_database_fobs_code 2014455

loop_
_symmetry_equiv_pos_as_xyz
'x, y, z'
'-x, -y, -z'

loop_
_atom_site_label
_atom_site_fract_x
_atom_site_fract_y
_atom_site_fract_z
_atom_site_U_iso_or_equiv
_atom_site_adp_type
_atom_site_calc_flag
_atom_site_refinement_flags
_atom_site_occupancy
_atom_site_disorder_assembly
_atom_site_disorder_group
_atom_site_type_symbol
Cu1A -0.49668(6) -0.46008(6) -0.19268(5) 0.02646(17) Uani d . 1 . . Cu
Cu1B -0.46239(6) -0.95434(6) -0.67567(5) 0.02608(17) Uani d . 1 . . Cu
V1 -0.38098(8) -0.73936(8) -0.20562(8) 0.0266(2) Uani d . 1 . . V
P1A -0.31099(13) -0.51393(12) 0.04277(12) 0.0250(3) Uani d . 1 . . P
P1B -0.30809(13) -0.94874(13) -0.39950(12) 0.0263(3) Uani d . 1 . . P
O1A -0.3509(3) -0.6459(3) -0.0339(3) 0.0295(8) Uani d . 1 . . O
O2A -0.3615(3) -0.4863(3) 0.1470(3) 0.0330(9) Uani d . 1 . . O
O3A -0.1481(3) -0.4825(4) 0.1159(3) 0.0391(10) Uani d D 1 . . O
H3A -0.115(5) -0.460(5) 0.073(4) 0.047 Uiso d D 1 . . H
O4A -0.3463(3) -0.4390(3) -0.0388(3) 0.0273(8) Uani d . 1 . . O
O1B -0.3303(3) -0.8246(3) -0.3426(3) 0.0279(8) Uani d . 1 . . O
O2B -0.3951(3) -1.0439(3) -0.3861(3) 0.0292(8) Uani d . 1 . . O
O3B -0.1556(3) -0.9567(4) -0.3253(3) 0.0397(10) Uani d D 1 . . O
H3B -0.098(4) -0.903(3) -0.315(5) 0.048 Uiso d D 1 . . H
O4B -0.3219(3) -0.9704(3) -0.5327(3) 0.0299(9) Uani d . 1 . . O
O1D -0.1652(3) -0.6367(3) -0.1450(3) 0.0379(9) Uani d . 1 . . O
O2D -0.1778(4) -0.7890(3) -0.0899(3) 0.0389(10) Uani d . 1 . . O
O3D 0.0207(4) -0.6813(4) -0.0378(4) 0.0613(13) Uani d . 1 . . O
N1A -0.6332(4) -0.4173(4) -0.3305(3) 0.0277(10) Uani d . 1 . . N
N2A -0.3722(4) -0.4104(4) -0.2680(3) 0.0265(10) Uani d . 1 . . N
N1B -0.5802(4) -0.9081(4) -0.8175(3) 0.0264(10) Uani d . 1 . . N
N2B -0.3204(4) -0.9151(4) -0.7394(3) 0.0257(10) Uani d . 1 . . N
N1D -0.1042(5) -0.7019(4) -0.0892(4) 0.0341(11) Uani d . 1 . . N
C1A -0.7661(5) -0.4220(5) -0.3549(4) 0.0342(14) Uani d . 1 . . C
H1AA -0.8039 -0.4534 -0.3095 0.041 Uiso calc R 1 . . H
C2A -0.8505(5) -0.3825(5) -0.4446(5) 0.0401(15) Uani d . 1 . . C
H2AA -0.9429 -0.3858 -0.4583 0.048 Uiso calc R 1 . . H
C3A -0.7955(6) -0.3381(5) -0.5135(5) 0.0436(16) Uani d . 1 . . C
H3AA -0.8505 -0.3115 -0.5751 0.052 Uiso calc R 1 . . H
C4A -0.6579(6) -0.3334(5) -0.4901(5) 0.0367(14) Uani d . 1 . . C
H4AA -0.6186 -0.3041 -0.5358 0.044 Uiso calc R 1 . . H
C5A -0.5793(5) -0.3732(4) -0.3974(4) 0.0286(13) Uani d . 1 . . C
C6A -0.4308(5) -0.3708(5) -0.3635(4) 0.0284(13) Uani d . 1 . . C
C7A -0.3550(5) -0.3312(5) -0.4221(5) 0.0356(14) Uani d . 1 . . C
H7AA -0.3961 -0.3023 -0.4864 0.043 Uiso calc R 1 . . H
C8A -0.2175(6) -0.3357(5) -0.3828(5) 0.0433(16) Uani d . 1 . . C
H8AA -0.1647 -0.3106 -0.4212 0.052 Uiso calc R 1 . . H
C9A -0.1580(5) -0.3774(5) -0.2866(5) 0.0375(14) Uani d . 1 . . C
H9AA -0.0652 -0.3810 -0.2593 0.045 Uiso calc R 1 . . H
C10A -0.2391(6) -0.4136(5) -0.2320(5) 0.0367(14) Uani d . 1 . . C
H10A -0.1990 -0.4417 -0.1668 0.044 Uiso calc R 1 . . H
C1B -0.7147(5) -0.9104(5) -0.8540(5) 0.0352(14) Uani d . 1 . . C
H1BA -0.7617 -0.9385 -0.8128 0.042 Uiso calc R 1 . . H
C2B -0.7870(6) -0.8726(5) -0.9506(5) 0.0393(15) Uani d . 1 . . C
H2BA -0.8807 -0.8742 -0.9729 0.047 Uiso calc R 1 . . H
C3B -0.7191(6) -0.8328(5) -1.0129(5) 0.0385(15) Uani d . 1 . . C
H3BA -0.7661 -0.8072 -1.0783 0.046 Uiso calc R 1 . . H
C4B -0.5808(5) -0.8310(5) -0.9779(4) 0.0336(13) Uani d . 1 . . C
H4BA -0.5329 -0.8039 -1.0191 0.040 Uiso calc R 1 . . H
C5B -0.5134(5) -0.8701(4) -0.8805(4) 0.0268(12) Uani d . 1 . . C
C6B -0.3651(5) -0.8744(4) -0.8355(4) 0.0238(12) Uani d . 1 . . C
C7B -0.2774(5) -0.8427(5) -0.8879(5) 0.0354(14) Uani d . 1 . . C
H7BA -0.3096 -0.8144 -0.9540 0.042 Uiso calc R 1 . . H
C8B -0.1426(6) -0.8536(5) -0.8410(5) 0.0387(14) Uani d . 1 . . C
H8BA -0.0825 -0.8325 -0.8749 0.046 Uiso calc R 1 . . H
C9B -0.0973(5) -0.8959(5) -0.7440(5) 0.0389(15) Uani d . 1 . . C
H9BA -0.0065 -0.9047 -0.7118 0.047 Uiso calc R 1 . . H
C10B -0.1883(5) -0.9249(5) -0.6953(5) 0.0351(14) Uani d . 1 . . C
H10B -0.1570 -0.9527 -0.6288 0.042 Uiso calc R 1 . . H
O1 -0.4734(3) -0.6575(3) -0.2753(3) 0.0305(9) Uani d . 1 . . O
O2 -0.4872(3) -0.8489(3) -0.2158(3) 0.0307(9) Uani d . 1 . . O
O1W 0.2404(5) -0.7931(5) -0.3923(5) 0.0701(14) Uani d D 1 . . O
H1WA 0.303(5) -0.753(4) -0.325(3) 0.084 Uiso d D 1 . . H
H1WB 0.263(6) -0.858(3) -0.414(5) 0.084 Uiso d D 1 . . H
O2W 0.0369(5) -0.7826(4) -0.3052(5) 0.0695(14) Uani d D 1 . . O
H2WA 0.088(5) -0.800(5) -0.343(5) 0.083 Uiso d D 1 . . H
H2WB 0.063(6) -0.714(2) -0.259(5) 0.083 Uiso d D 1 . . H

loop_
_atom_site_aniso_label
_atom_site_aniso_U_11
_atom_site_aniso_U_22
_atom_site_aniso_U_33
_atom_site_aniso_U_12
_atom_site_aniso_U_13
_atom_site_aniso_U_23
Cu1A 0.0317(4) 0.0288(4) 0.0250(3) 0.0077(3) 0.0143(3) 0.0134(3)
Cu1B 0.0332(4) 0.0272(4) 0.0260(4) 0.0087(3) 0.0166(3) 0.0136(3)
V1 0.0318(5) 0.0262(5) 0.0261(5) 0.0080(4) 0.0139(4) 0.0112(4)
P1A 0.0261(7) 0.0277(8) 0.0236(7) 0.0044(6) 0.0108(6) 0.0111(6)
P1B 0.0287(8) 0.0324(9) 0.0252(7) 0.0110(6) 0.0142(6) 0.0147(7)
O1A 0.037(2) 0.025(2) 0.0262(19) 0.0086(16) 0.0109(16) 0.0097(17)
O2A 0.038(2) 0.043(3) 0.0233(19) 0.0079(18) 0.0170(17) 0.0126(18)
O3A 0.027(2) 0.057(3) 0.034(2) 0.0054(19) 0.0110(17) 0.017(2)
O4A 0.036(2) 0.024(2) 0.0233(18) 0.0052(16) 0.0099(16) 0.0118(16)
O1B 0.039(2) 0.027(2) 0.0268(19) 0.0143(16) 0.0184(16) 0.0123(17)
O2B 0.035(2) 0.033(2) 0.033(2) 0.0123(17) 0.0224(17) 0.0187(18)
O3B 0.033(2) 0.054(3) 0.045(2) 0.0202(19) 0.018(2) 0.028(2)
O4B 0.036(2) 0.037(2) 0.0233(18) 0.0094(17) 0.0167(16) 0.0133(17)
O1D 0.039(2) 0.041(3) 0.042(2) 0.0104(19) 0.0174(19) 0.023(2)
O2D 0.048(2) 0.040(3) 0.035(2) 0.0052(19) 0.0204(19) 0.0165(19)
O3D 0.028(2) 0.076(4) 0.069(3) 0.008(2) 0.006(2) 0.026(3)
N1A 0.035(3) 0.028(3) 0.024(2) 0.011(2) 0.013(2) 0.012(2)
N2A 0.026(2) 0.025(3) 0.026(2) 0.0055(19) 0.010(2) 0.006(2)
N1B 0.033(3) 0.025(3) 0.028(2) 0.0086(19) 0.017(2) 0.012(2)
N2B 0.035(3) 0.025(3) 0.022(2) 0.009(2) 0.015(2) 0.011(2)
N1D 0.033(3) 0.038(3) 0.031(3) 0.007(2) 0.013(2) 0.008(2)
C1A 0.036(3) 0.038(4) 0.026(3) 0.007(3) 0.012(3) 0.008(3)
C2A 0.037(3) 0.043(4) 0.039(3) 0.015(3) 0.012(3) 0.015(3)
C3A 0.048(4) 0.041(4) 0.035(3) 0.012(3) 0.006(3) 0.016(3)
C4A 0.053(4) 0.029(4) 0.030(3) 0.011(3) 0.015(3) 0.013(3)
C5A 0.043(3) 0.022(3) 0.023(3) 0.010(2) 0.015(3) 0.008(2)
C6A 0.038(3) 0.025(3) 0.020(3) 0.006(2) 0.009(2) 0.008(2)
C7A 0.046(4) 0.036(4) 0.035(3) 0.010(3) 0.021(3) 0.020(3)
C8A 0.054(4) 0.039(4) 0.045(4) 0.001(3) 0.033(3) 0.012(3)
C9A 0.037(3) 0.037(4) 0.041(3) 0.003(3) 0.018(3) 0.013(3)
C10A 0.051(4) 0.028(3) 0.030(3) 0.006(3) 0.015(3) 0.008(3)
C1B 0.043(4) 0.032(4) 0.034(3) 0.009(3) 0.020(3) 0.010(3)
C2B 0.047(4) 0.038(4) 0.035(3) 0.016(3) 0.014(3) 0.016(3)
C3B 0.057(4) 0.032(4) 0.027(3) 0.018(3) 0.011(3) 0.016(3)
C4B 0.041(3) 0.035(4) 0.032(3) 0.014(3) 0.016(3) 0.019(3)
C5B 0.046(3) 0.018(3) 0.024(3) 0.010(2) 0.019(3) 0.011(2)
C6B 0.031(3) 0.019(3) 0.026(3) 0.006(2) 0.018(2) 0.007(2)
C7B 0.046(4) 0.039(4) 0.032(3) 0.013(3) 0.022(3) 0.018(3)
C8B 0.048(4) 0.033(4) 0.046(4) 0.009(3) 0.028(3) 0.017(3)
C9B 0.037(3) 0.039(4) 0.050(4) 0.009(3) 0.021(3) 0.022(3)
C10B 0.038(3) 0.037(4) 0.037(3) 0.010(3) 0.016(3) 0.019(3)
O1 0.038(2) 0.032(2) 0.0261(19) 0.0148(17) 0.0130(17) 0.0140(17)
O2 0.036(2) 0.029(2) 0.032(2) 0.0052(16) 0.0196(17) 0.0086(17)
O1W 0.058(3) 0.075(4) 0.082(4) 0.020(3) 0.027(3) 0.032(3)
O2W 0.057(3) 0.066(4) 0.083(4) 0.010(3) 0.035(3) 0.013(3)

loop_
_atom_type_symbol
_atom_type_description
_atom_type_scat_dispersion_real
_atom_type_scat_dispersion_imag
_atom_type_scat_source
C C 0.0033 0.0016 'International Tables Vol C Tables 4.2.6.8 and 6.1.1.4'
H H 0.0000 0.0000 'International Tables Vol C Tables 4.2.6.8 and 6.1.1.4'
N N 0.0061 0.0033 'International Tables Vol C Tables 4.2.6.8 and 6.1.1.4'
O O 0.0106 0.0060 'International Tables Vol C Tables 4.2.6.8 and 6.1.1.4'
P P 0.1023 0.0942 'International Tables Vol C Tables 4.2.6.8 and 6.1.1.4'
V V 0.3005 0.5294 'International Tables Vol C Tables 4.2.6.8 and 6.1.1.4'
Cu Cu 0.3201 1.2651 'International Tables Vol C Tables 4.2.6.8 and 6.1.1.4'

loop_
_geom_angle_atom_site_label_1
_geom_angle_atom_site_label_2
_geom_angle_atom_site_label_3
_geom_angle_site_symmetry_1
_geom_angle_site_symmetry_3
_geom_angle
_geom_angle_publ_flag
O2A Cu1A O4A 2_445 . 96.83(13) y
O2A Cu1A N2A 2_445 . 170.68(14) y
O4A Cu1A N2A . . 92.42(14) y
O2A Cu1A N1A 2_445 . 91.52(15) y
O4A Cu1A N1A . . 158.98(16) y
N2A Cu1A N1A . . 80.14(16) y
O2A Cu1A O1 2_445 . 90.03(13) y
O4A Cu1A O1 . . 90.76(12) y
N2A Cu1A O1 . . 88.72(14) y
N1A Cu1A O1 . . 108.56(14) y
O2B Cu1B O4B 2_434 . 95.86(13) y
O2B Cu1B N1B 2_434 . 91.26(15) y
O4B Cu1B N1B . . 168.04(15) y
O2B Cu1B N2B 2_434 . 166.80(16) y
O4B Cu1B N2B . . 90.38(14) y
N1B Cu1B N2B . . 80.78(16) y
O2B Cu1B O2 2_434 2_434 95.54(13) y
O4B Cu1B O2 . 2_434 93.38(13) y
N1B Cu1B O2 . 2_434 95.49(14) y
N2B Cu1B O2 . 2_434 95.69(14) y
O2 V1 O1 . . 106.87(17) y
O2 V1 O1B . . 97.03(15) y
O1 V1 O1B . . 97.37(14) y
O2 V1 O1A . . 95.48(15) y
O1 V1 O1A . . 97.87(15) y
O1B V1 O1A . . 156.54(13) y
O2 V1 O1D . . 152.42(15) y
O1 V1 O1D . . 100.71(15) y
O1B V1 O1D . . 78.85(13) y
O1A V1 O1D . . 80.87(13) y
O2 V1 O2D . . 97.45(15) y
O1 V1 O2D . . 155.61(15) y
O1B V1 O2D . . 81.07(12) y
O1A V1 O2D . . 77.68(13) y
O1D V1 O2D . . 55.00(12) y
O4A P1A O2A . . 115.7(2) ?
O4A P1A O1A . . 111.67(18) ?
O2A P1A O1A . . 111.39(19) ?
O4A P1A O3A . . 106.84(19) ?
O2A P1A O3A . . 102.49(19) ?
O1A P1A O3A . . 108.0(2) ?
O2B P1B O4B . . 113.38(19) ?
O2B P1B O1B . . 113.39(19) ?
O4B P1B O1B . . 110.29(19) ?
O2B P1B O3B . . 104.8(2) ?
O4B P1B O3B . . 106.1(2) ?
O1B P1B O3B . . 108.3(2) ?
P1A O1A V1 . . 134.8(2) ?
P1A O2A Cu1A . 2_445 142.0(2) ?
P1A O3A H3A . . 108(4) ?
P1A O4A Cu1A . . 132.4(2) ?
P1B O1B V1 . . 138.0(2) ?
P1B O2B Cu1B . 2_434 134.2(2) ?
P1B O3B H3B . . 115(4) ?
P1B O4B Cu1B . . 133.0(2) ?
N1D O1D V1 . . 95.8(3) ?
N1D O2D V1 . . 92.4(3) ?
C1A N1A C5A . . 118.3(4) ?
C1A N1A Cu1A . . 126.4(3) ?
C5A N1A Cu1A . . 115.1(3) ?
C10A N2A C6A . . 118.6(4) ?
C10A N2A Cu1A . . 125.5(4) ?
C6A N2A Cu1A . . 115.9(3) ?
C1B N1B C5B . . 118.2(4) ?
C1B N1B Cu1B . . 126.6(3) ?
C5B N1B Cu1B . . 115.2(3) ?
C10B N2B C6B . . 118.3(4) ?
C10B N2B Cu1B . . 126.4(3) ?
C6B N2B Cu1B . . 115.2(3) ?
O3D N1D O1D . . 120.9(5) ?
O3D N1D O2D . . 122.3(5) ?
O1D N1D O2D . . 116.8(4) ?
N1A C1A C2A . . 122.9(5) ?
N1A C1A H1AA . . 118.5 ?
C2A C1A H1AA . . 118.5 ?
C3A C2A C1A . . 118.7(5) ?
C3A C2A H2AA . . 120.6 ?
C1A C2A H2AA . . 120.6 ?
C2A C3A C4A . . 119.1(5) ?
C2A C3A H3AA . . 120.4 ?
C4A C3A H3AA . . 120.4 ?
C3A C4A C5A . . 118.8(5) ?
C3A C4A H4AA . . 120.6 ?
C5A C4A H4AA . . 120.6 ?
N1A C5A C4A . . 122.1(5) ?
N1A C5A C6A . . 114.5(4) ?
C4A C5A C6A . . 123.3(5) ?
N2A C6A C7A . . 121.6(5) ?
N2A C6A C5A . . 114.1(4) ?
C7A C6A C5A . . 124.2(5) ?
C8A C7A C6A . . 118.4(5) ?
C8A C7A H7AA . . 120.8 ?
C6A C7A H7AA . . 120.8 ?
C7A C8A C9A . . 120.1(5) ?
C7A C8A H8AA . . 120.0 ?
C9A C8A H8AA . . 120.0 ?
C10A C9A C8A . . 118.3(5) ?
C10A C9A H9AA . . 120.8 ?
C8A C9A H9AA . . 120.8 ?
N2A C10A C9A . . 123.1(5) ?
N2A C10A H10A . . 118.5 ?
C9A C10A H10A . . 118.5 ?
N1B C1B C2B . . 122.6(5) ?
N1B C1B H1BA . . 118.7 ?
C2B C1B H1BA . . 118.7 ?
C3B C2B C1B . . 119.1(5) ?
C3B C2B H2BA . . 120.4 ?
C1B C2B H2BA . . 120.4 ?
C2B C3B C4B . . 119.3(5) ?
C2B C3B H3BA . . 120.3 ?
C4B C3B H3BA . . 120.3 ?
C3B C4B C5B . . 119.1(5) ?
C3B C4B H4BA . . 120.4 ?
C5B C4B H4BA . . 120.4 ?
N1B C5B C4B . . 121.7(5) ?
N1B C5B C6B . . 114.1(4) ?
C4B C5B C6B . . 124.2(4) ?
N2B C6B C7B . . 121.3(4) ?
N2B C6B C5B . . 114.5(4) ?
C7B C6B C5B . . 124.2(5) ?
C8B C7B C6B . . 119.2(5) ?
C8B C7B H7BA . . 120.4 ?
C6B C7B H7BA . . 120.4 ?
C9B C8B C7B . . 119.6(5) ?
C9B C8B H8BA . . 120.2 ?
C7B C8B H8BA . . 120.2 ?
C8B C9B C10B . . 118.6(5) ?
C8B C9B H9BA . . 120.7 ?
C10B C9B H9BA . . 120.7 ?
N2B C10B C9B . . 122.9(5) ?
N2B C10B H10B . . 118.5 ?
C9B C10B H10B . . 118.5 ?
V1 O1 Cu1A . . 129.75(16) ?
V1 O2 Cu1B . 2_434 133.36(18) ?
H1WA O1W H1WB . . 106(3) ?
H2WA O2W H2WB . . 109(3) ?

loop_
_geom_bond_atom_site_label_1
_geom_bond_atom_site_label_2
_geom_bond_site_symmetry_2
_geom_bond_distance
_geom_bond_publ_flag
Cu1A O2A 2_445 1.909(3) y
Cu1A O4A . 1.922(3) y
Cu1A N2A . 1.999(4) y
Cu1A N1A . 2.021(4) y
Cu1A O1 . 2.360(3) y
Cu1B O2B 2_434 1.908(3) y
Cu1B O4B . 1.926(3) y
Cu1B N1B . 2.001(4) y
Cu1B N2B . 2.004(4) y
Cu1B O2 2_434 2.267(3) y
V1 O2 . 1.620(3) y
V1 O1 . 1.640(3) y
V1 O1B . 1.952(3) y
V1 O1A . 1.959(3) y
V1 O1D . 2.281(3) y
V1 O2D . 2.351(4) y
P1A O4A . 1.500(3) y
P1A O2A . 1.501(3) y
P1A O1A . 1.528(3) y
P1A O3A . 1.599(4) y
P1B O2B . 1.503(3) y
P1B O4B . 1.515(3) y
P1B O1B . 1.523(3) y
P1B O3B . 1.577(4) y
O3A H3A . 0.82(4) ?
O3B H3B . 0.81(4) ?
O1D N1D . 1.253(5) y
O2D N1D . 1.259(5) y
O3D N1D . 1.221(5) y
N1A C1A . 1.327(6) ?
N1A C5A . 1.344(6) ?
N2A C10A . 1.330(6) ?
N2A C6A . 1.350(6) ?
N1B C1B . 1.332(6) ?
N1B C5B . 1.355(6) ?
N2B C10B . 1.341(6) ?
N2B C6B . 1.346(5) ?
C1A C2A . 1.378(7) ?
C1A H1AA . 0.9300 ?
C2A C3A . 1.374(7) ?
C2A H2AA . 0.9300 ?
C3A C4A . 1.379(7) ?
C3A H3AA . 0.9300 ?
C4A C5A . 1.381(6) ?
C4A H4AA . 0.9300 ?
C5A C6A . 1.476(7) ?
C6A C7A . 1.390(6) ?
C7A C8A . 1.376(7) ?
C7A H7AA . 0.9300 ?
C8A C9A . 1.375(7) ?
C8A H8AA . 0.9300 ?
C9A C10A . 1.373(7) ?
C9A H9AA . 0.9300 ?
C10A H10A . 0.9300 ?
C1B C2B . 1.381(6) ?
C1B H1BA . 0.9300 ?
C2B C3B . 1.367(7) ?
C2B H2BA . 0.9300 ?
C3B C4B . 1.373(7) ?
C3B H3BA . 0.9300 ?
C4B C5B . 1.385(6) ?
C4B H4BA . 0.9300 ?
C5B C6B . 1.483(7) ?
C6B C7B . 1.386(6) ?
C7B C8B . 1.372(7) ?
C7B H7BA . 0.9300 ?
C8B C9B . 1.368(7) ?
C8B H8BA . 0.9300 ?
C9B C10B . 1.370(6) ?
C9B H9BA . 0.9300 ?
C10B H10B . 0.9300 ?
O2 Cu1B 2_434 2.267(3) ?
O1W H1WA . 0.83(4) ?
O1W H1WB . 0.83(4) ?
O2W H2WA . 0.83(4) ?
O2W H2WB . 0.82(4) ?

loop_
_geom_hbond_atom_site_label_D
_geom_hbond_atom_site_label_H
_geom_hbond_atom_site_label_A
_geom_hbond_site_symmetry_A
_geom_hbond_distance_DH
_geom_hbond_distance_HA
_geom_hbond_distance_DA
_geom_hbond_angle_DHA
O3A H3A O3D 2_545 0.82(4) 2.14(5) 2.871(5) 150(5)
O3B H3B O2W . 0.81(4) 1.91(5) 2.718(5) 175(6)
O1W H1WA O1 1_655 0.83(4) 2.35(5) 2.973(6) 132(6)
O1W H1WB O4B 2_534 0.83(4) 2.18(5) 3.006(6) 179(7)
O2W H2WA O1W . 0.83(4) 1.91(5) 2.708(7) 162(5)
O2W H2WB O3A 2_545 0.82(4) 2.37(5) 3.186(6) 177(7)
